data_4120659
loop_
_publ_author_name
'Adriaenssens, Louis'
'Gil-Ram\'irez, Guzm\'an'
'Frontera, Antonio'
'Qui\~nonero, David'
'Escudero-Ad\'an, Eduardo C'
'Ballester, Pablo'

_publ_section_title
;
 Thermodynamic Characterization of Halide-\p Interactions in Solution
 Using &quot;Two-Wall&quot; Aryl Extended Calix[4]pyrroles as Model
 System.
;
_journal_issue 8
_journal_name_full 'Journal of the American Chemical Society'
_journal_page_first 3208
_journal_paper_doi 10.1021/ja412098v
_journal_volume 136
_journal_year 2014
_chemical_absolute_configuration ad
_chemical_formula_sum 'C44 H51 Br N10 O8'
_chemical_formula_weight 927.86
_chemical_name_systematic
; 
 ? 
;
_space_group_IT_number 1
_symmetry_cell_setting triclinic
_symmetry_space_group_name_Hall 'P 1'
_symmetry_space_group_name_H-M 'P 1'
_atom_sites_solution_hydrogens geom
_atom_sites_solution_primary direct
_atom_sites_solution_secondary difmap
_audit_creation_method SHELXL-97
_cell_angle_alpha 109.207(2)
_cell_angle_beta 102.040(2)
_cell_angle_gamma 93.042(2)
_cell_formula_units_Z 1
_cell_length_a 10.0512(8)
_cell_length_b 10.7090(9)
_cell_length_c 11.1899(9)
_cell_measurement_reflns_used 6861
_cell_measurement_temperature 100(2)
_cell_measurement_theta_max 38.43
_cell_measurement_theta_min 2.72
_cell_volume 1102.70(16)
_computing_cell_refinement 'Bruker APEX2 v2011.4-0'
_computing_data_collection 'Bruker APEX2 v2011.4-0'
_computing_data_reduction 'Bruker SAINT V7.60A'
_computing_molecular_graphics 'Bruker SHELXTL'
_computing_publication_material 'Bruker SHELXTL'
_computing_structure_refinement 'SHELXS-97 (Sheldrick, 2008)'
_computing_structure_solution Sir2011
_diffrn_ambient_temperature 100(2)
_diffrn_detector_area_resol_mean 512
_diffrn_detector_type '4K CCD area detector APEX II'
_diffrn_measured_fraction_theta_full 0.976
_diffrn_measured_fraction_theta_max 0.910
_diffrn_measurement_device_type 'Kappa 4-axis goniometer bruker-nonius'
_diffrn_measurement_method
;
 Fullsphere data collection, phi and omega scans
;
_diffrn_measurement_specimen_support 'magnetic support with MicroMount'
_diffrn_radiation_monochromator 'Multilayer Montel 200 mirrors'
_diffrn_radiation_type MoK\a
_diffrn_radiation_wavelength 0.71073
_diffrn_reflns_av_R_equivalents 0.0323
_diffrn_reflns_av_sigmaI/netI 0.0496
_diffrn_reflns_limit_h_max 17
_diffrn_reflns_limit_h_min -17
_diffrn_reflns_limit_k_max 18
_diffrn_reflns_limit_k_min -18
_diffrn_reflns_limit_l_max 16
_diffrn_reflns_limit_l_min -19
_diffrn_reflns_number 27129
_diffrn_reflns_theta_full 25.00
_diffrn_reflns_theta_max 39.61
_diffrn_reflns_theta_min 2.72
_diffrn_source 'Rotating anode X-ray tube'
_diffrn_source_current 70
_diffrn_source_power 50
_diffrn_source_size '3 mm x 0.3 mm fine focus'
_diffrn_source_type 'Bruker-Nonius FR 591'
_exptl_absorpt_coefficient_mu 0.997
_exptl_absorpt_correction_T_max 0.9069
_exptl_absorpt_correction_T_min 0.7541
_exptl_absorpt_correction_type empirical
_exptl_absorpt_process_details
; 
 SADABS Version 2008/1 Bruker-Nonius
 Blessing, Acta Cryst. (1995) A51 33-38
;
_exptl_crystal_colour yellow
_exptl_crystal_density_diffrn 1.397
_exptl_crystal_density_method 'not measured'
_exptl_crystal_description plate
_exptl_crystal_F_000 484
_exptl_crystal_size_max 0.30
_exptl_crystal_size_mid 0.30
_exptl_crystal_size_min 0.10
_refine_diff_density_max 1.432
_refine_diff_density_min -1.598
_refine_diff_density_rms 0.079
_refine_ls_abs_structure_details 'Flack H D (1983), Acta Cryst. A39, 876-881'
_refine_ls_abs_structure_Flack -0.001(3)
_refine_ls_extinction_method none
_refine_ls_goodness_of_fit_ref 1.030
_refine_ls_hydrogen_treatment noref
_refine_ls_matrix_type full
_refine_ls_number_parameters 628
_refine_ls_number_reflns 17100
_refine_ls_number_restraints 141
_refine_ls_restrained_S_all 1.040
_refine_ls_R_factor_all 0.0505
_refine_ls_R_factor_gt 0.0476
_refine_ls_shift/su_max 0.000
_refine_ls_shift/su_mean 0.000
_refine_ls_structure_factor_coef Fsqd
_refine_ls_weighting_details 'calc w=1/[\s^2^(Fo^2^)+(0.0882P)^2^+0.1126P] where P=(Fo^2^+2Fc^2^)/3'
_refine_ls_weighting_scheme calc
_refine_ls_wR_factor_gt 0.1223
_refine_ls_wR_factor_ref 0.1246
_reflns_number_gt 16155
_reflns_number_total 17100
_reflns_threshold_expression >2sigma(I)
_cod_data_source_file ja412098v_si_018.cif
_cod_data_source_block gg114br_0m
_cod_depositor_comments
;
The following automatic conversions were performed:

'_symmetry_cell_setting' value 'Triclinic' changed to 'triclinic'
according to
/usr/data/users/saulius/automatic-downloads/current/ACS/lib/dictionaries/cif_core.dic
dictionary named 'cif_core.dic' version 2.4.2 from 2011-04-26.

Automatic conversion script
Id: cif_fix_values 2281 2013-09-26 08:29:07Z andrius 
;
_cod_original_sg_symbol_H-M P1
_cod_database_code 4120659

loop_
_symmetry_equiv_pos_as_xyz
'x, y, z'

loop_
_atom_site_label
_atom_site_type_symbol
_atom_site_fract_x
_atom_site_fract_y
_atom_site_fract_z
_atom_site_U_iso_or_equiv
_atom_site_adp_type
_atom_site_occupancy
_atom_site_symmetry_multiplicity
_atom_site_calc_flag
_atom_site_refinement_flags
_atom_site_disorder_assembly
_atom_site_disorder_group
Br1 Br 0.780819(8) 0.535117(8) 0.607638(8) 0.01642(4) Uani 1 1 d . . .
N1 N 1.00358(14) 0.42425(14) 0.41344(15) 0.0142(2) Uani 1 1 d . . .
H1N H 0.9373 0.4507 0.4524 0.017 Uiso 1 1 calc R . .
O1 O 0.64219(19) 0.3060(3) 0.0299(2) 0.0402(6) Uani 1 1 d . . .
C1 C 1.09494(16) 0.50709(17) 0.38684(17) 0.0145(2) Uani 1 1 d . . .
N2 N 0.95564(14) 0.27134(14) 0.62659(14) 0.01275(19) Uani 1 1 d . . .
H2N H 0.9048 0.3345 0.6211 0.015 Uiso 1 1 calc R . .
O2 O 0.43761(19) 0.2093(2) 0.0027(2) 0.0323(4) Uani 1 1 d . . .
C2 C 1.18320(19) 0.42816(19) 0.3271(2) 0.0181(3) Uani 1 1 d . . .
H2 H 1.2577 0.4578 0.2987 0.022 Uiso 1 1 calc R . .
N3 N 1.04362(14) 0.57141(14) 0.87150(15) 0.0136(2) Uani 1 1 d . . .
H3N H 0.9683 0.5637 0.8116 0.016 Uiso 1 1 calc R . .
O3 O 0.33676(16) 0.0465(2) 0.3293(2) 0.0297(4) Uani 1 1 d . . .
C3 C 1.14272(18) 0.29413(18) 0.31548(19) 0.0168(3) Uani 1 1 d . . .
H3 H 1.1847 0.2184 0.2771 0.020 Uiso 1 1 calc R . .
N4 N 1.08955(15) 0.71842(15) 0.65763(16) 0.0146(2) Uani 1 1 d . . .
H4N H 1.0159 0.6624 0.6435 0.018 Uiso 1 1 calc R . .
O4 O 0.50003(18) 0.0178(3) 0.4710(2) 0.0376(5) Uani 1 1 d . . .
C4 C 1.03160(16) 0.29447(16) 0.37010(16) 0.0135(2) Uani 1 1 d . . .
N5 N 0.55880(19) 0.2434(2) 0.0615(2) 0.0254(3) Uani 1 1 d . . .
O5 O 0.7435(2) 0.7403(3) 1.1283(3) 0.0381(5) Uani 1 1 d . . .
C5 C 0.94967(16) 0.17881(16) 0.38433(16) 0.0135(2) Uani 1 1 d . . .
N6 N 0.45865(15) 0.05496(16) 0.38032(18) 0.0175(2) Uani 1 1 d . . .
O6 O 0.57811(19) 0.8437(2) 1.0696(2) 0.0324(4) Uani 1 1 d . . .
C6 C 0.98308(18) 0.04760(17) 0.29236(19) 0.0177(3) Uani 1 1 d . . .
H6A H 0.9284 -0.0284 0.2971 0.027 Uiso 1 1 calc R . .
H6B H 1.0809 0.0407 0.3189 0.027 Uiso 1 1 calc R . .
H6C H 0.9611 0.0473 0.2027 0.027 Uiso 1 1 calc R . .
N7 N 0.68984(18) 0.80422(19) 1.06397(19) 0.0217(3) Uani 1 1 d . . .
O7 O 0.5998(2) 1.0472(2) 0.7485(3) 0.0354(4) Uani 1 1 d . . .
C7 C 0.79439(16) 0.17874(16) 0.33587(17) 0.0139(2) Uani 1 1 d . . .
N8 N 0.70516(18) 0.99984(19) 0.7279(2) 0.0227(3) Uani 1 1 d . . .
O8 O 0.76252(18) 1.0091(2) 0.6440(2) 0.0299(4) Uani 1 1 d . . .
C8 C 0.74689(19) 0.2193(2) 0.22932(19) 0.0172(3) Uani 1 1 d . . .
H8 H 0.8101 0.2564 0.1938 0.021 Uiso 1 1 calc R . .
C9 C 0.60694(18) 0.2048(2) 0.17601(19) 0.0180(3) Uani 1 1 d . . .
C10 C 0.50959(17) 0.15391(18) 0.22439(18) 0.0165(3) Uani 1 1 d . . .
H10 H 0.4141 0.1469 0.1880 0.020 Uiso 1 1 calc R . .
C11 C 0.55941(16) 0.11376(16) 0.32900(17) 0.0146(2) Uani 1 1 d . . .
C12 C 0.69882(16) 0.12490(17) 0.38636(17) 0.0144(2) Uani 1 1 d . . .
H12 H 0.7283 0.0964 0.4584 0.017 Uiso 1 1 calc R . .
C13 C 0.98952(15) 0.17878(16) 0.52229(17) 0.0132(2) Uani 1 1 d . . .
C14 C 1.07054(18) 0.09840(17) 0.57135(19) 0.0166(3) Uani 1 1 d . . .
H14 H 1.1092 0.0254 0.5222 0.020 Uiso 1 1 calc R . .
C15 C 1.08586(18) 0.14420(18) 0.70848(19) 0.0172(3) Uani 1 1 d . . .
H15 H 1.1373 0.1078 0.7674 0.021 Uiso 1 1 calc R . .
C16 C 1.01283(16) 0.25087(15) 0.74091(16) 0.0132(2) Uani 1 1 d . . .
C17 C 0.99555(17) 0.33762(16) 0.87240(17) 0.0150(2) Uani 1 1 d . . .
C18 C 1.0408(2) 0.2696(2) 0.9728(2) 0.0231(3) Uani 1 1 d . . .
H18A H 1.1378 0.2574 0.9800 0.035 Uiso 1 1 calc R . .
H18B H 0.9851 0.1825 0.9446 0.035 Uiso 1 1 calc R . .
H18C H 1.0285 0.3255 1.0578 0.035 Uiso 1 1 calc R . .
C19 C 0.8442(2) 0.3598(2) 0.8660(2) 0.0207(3) Uani 1 1 d . . .
H19A H 0.7880 0.2742 0.8445 0.031 Uiso 1 1 calc R . .
H19B H 0.8122 0.3986 0.7987 0.031 Uiso 1 1 calc R . .
H19C H 0.8362 0.4208 0.9506 0.031 Uiso 1 1 calc R . .
C20 C 1.08391(17) 0.47212(16) 0.91872(16) 0.0138(2) Uani 1 1 d . . .
C21 C 1.20708(18) 0.52165(18) 1.00882(18) 0.0167(3) Uani 1 1 d . . .
H21 H 1.2597 0.4750 1.0567 0.020 Uiso 1 1 calc R . .
C22 C 1.24172(17) 0.65648(18) 1.01744(18) 0.0163(3) Uani 1 1 d . . .
H22 H 1.3213 0.7156 1.0723 0.020 Uiso 1 1 calc R . .
C23 C 1.13847(16) 0.68453(16) 0.93165(16) 0.0134(2) Uani 1 1 d . . .
C24 C 1.11820(16) 0.81181(15) 0.90217(16) 0.0131(2) Uani 1 1 d . . .
C25 C 1.20763(19) 0.93010(18) 1.01597(19) 0.0186(3) Uani 1 1 d . . .
H25A H 1.1936 1.0131 0.9989 0.028 Uiso 1 1 calc R . .
H25B H 1.3045 0.9172 1.0244 0.028 Uiso 1 1 calc R . .
H25C H 1.1817 0.9353 1.0970 0.028 Uiso 1 1 calc R . .
C26 C 0.96804(16) 0.83767(15) 0.89451(17) 0.0136(2) Uani 1 1 d . . .
C27 C 0.89621(17) 0.80608(17) 0.97747(18) 0.0154(2) Uani 1 1 d . . .
H27 H 0.9382 0.7635 1.0352 0.018 Uiso 1 1 calc R . .
C28 C 0.76339(19) 0.83701(18) 0.97538(19) 0.0166(3) Uani 1 1 d . . .
C29 C 0.69638(17) 0.90021(18) 0.8942(2) 0.0177(3) Uani 1 1 d . . .
H29 H 0.6057 0.9213 0.8939 0.021 Uiso 1 1 calc R . .
C30 C 0.77073(17) 0.93033(17) 0.81389(19) 0.0167(3) Uani 1 1 d . . .
C31 C 0.90308(17) 0.90047(17) 0.81073(18) 0.0158(2) Uani 1 1 d . . .
H31 H 0.9489 0.9223 0.7526 0.019 Uiso 1 1 calc R . .
C32 C 1.16106(16) 0.80452(16) 0.77838(17) 0.0137(2) Uani 1 1 d . . .
C33 C 1.26945(17) 0.87387(18) 0.7591(2) 0.0174(3) Uani 1 1 d . . .
H33 H 1.3368 0.9402 0.8250 0.021 Uiso 1 1 calc R . .
C34 C 1.26276(18) 0.82881(19) 0.6235(2) 0.0184(3) Uani 1 1 d . . .
H34 H 1.3248 0.8593 0.5824 0.022 Uiso 1 1 calc R . .
C35 C 1.14984(16) 0.73258(16) 0.56181(17) 0.0143(2) Uani 1 1 d . . .
C36 C 1.08811(18) 0.65532(17) 0.41839(18) 0.0154(2) Uani 1 1 d . . .
C37 C 1.1680(2) 0.7058(2) 0.3373(2) 0.0227(3) Uani 1 1 d . . .
H37A H 1.1262 0.6593 0.2444 0.034 Uiso 1 1 calc R . .
H37B H 1.2635 0.6886 0.3571 0.034 Uiso 1 1 calc R . .
H37C H 1.1657 0.8019 0.3585 0.034 Uiso 1 1 calc R . .
C38 C 0.9374(2) 0.6803(2) 0.3826(2) 0.0207(3) Uani 1 1 d . . .
H38A H 0.8850 0.6499 0.4348 0.031 Uiso 1 1 calc R . .
H38B H 0.8976 0.6310 0.2898 0.031 Uiso 1 1 calc R . .
H38C H 0.9341 0.7759 0.4004 0.031 Uiso 1 1 calc R . .
C1S C 0.5437(3) 0.5952(3) 0.3131(4) 0.0380(6) Uani 1 1 d . . .
C2S C 0.5972(3) 0.7291(3) 0.4017(5) 0.0444(8) Uani 1 1 d . . .
H2S1 H 0.5220 0.7749 0.4315 0.067 Uiso 1 1 calc R . .
H2S2 H 0.6410 0.7780 0.3568 0.067 Uiso 1 1 calc R . .
H2S3 H 0.6650 0.7253 0.4769 0.067 Uiso 1 1 calc R . .
N1S N 0.5017(4) 0.4900(4) 0.2450(5) 0.0547(9) Uani 1 1 d . . .
N1SA N 0.4140(4) 0.4537(5) 0.7026(4) 0.0144(8) Uani 0.50 1 d PDU A 1
C1SA C 0.2630(5) 0.4274(7) 0.6900(8) 0.0218(11) Uani 0.50 1 d PDU A 1
H1S1 H 0.2422 0.3437 0.7042 0.033 Uiso 0.50 1 calc PR A 1
H1S2 H 0.2130 0.4205 0.6024 0.033 Uiso 0.50 1 calc PR A 1
H1S3 H 0.2349 0.5008 0.7550 0.033 Uiso 0.50 1 calc PR A 1
C2SA C 0.4576(7) 0.3413(5) 0.6060(7) 0.0263(10) Uani 0.50 1 d PDU A 1
H2S4 H 0.4022 0.3273 0.5184 0.039 Uiso 0.50 1 calc PR A 1
H2S5 H 0.4447 0.2600 0.6266 0.039 Uiso 0.50 1 calc PR A 1
H2S6 H 0.5546 0.3623 0.6092 0.039 Uiso 0.50 1 calc PR A 1
C3SA C 0.4412(5) 0.5800(5) 0.6783(7) 0.0338(10) Uani 0.50 1 d PDU A 1
H3S1 H 0.3920 0.5699 0.5896 0.051 Uiso 0.50 1 calc PR A 1
H3S2 H 0.5399 0.6007 0.6882 0.051 Uiso 0.50 1 calc PR A 1
H3S3 H 0.4095 0.6527 0.7411 0.051 Uiso 0.50 1 calc PR A 1
C4SA C 0.4913(6) 0.4694(8) 0.8367(6) 0.0408(12) Uani 0.50 1 d PDU A 1
H4S1 H 0.5899 0.4759 0.8410 0.061 Uiso 0.50 1 calc PR A 1
H4S2 H 0.4634 0.3919 0.8583 0.061 Uiso 0.50 1 calc PR A 1
H4S3 H 0.4715 0.5506 0.8992 0.061 Uiso 0.50 1 calc PR A 1
N1S' N 0.4091(6) 0.4367(5) 0.7033(6) 0.0218(12) Uani 0.50 1 d PDU B 2
C1S' C 0.2593(5) 0.4504(9) 0.6785(9) 0.0253(14) Uani 0.50 1 d PDU B 2
H1S4 H 0.2056 0.3616 0.6378 0.038 Uiso 0.50 1 calc PR B 2
H1S5 H 0.2383 0.5016 0.6202 0.038 Uiso 0.50 1 calc PR B 2
H1S6 H 0.2359 0.4969 0.7612 0.038 Uiso 0.50 1 calc PR B 2
C2S' C 0.4463(8) 0.3661(9) 0.5789(7) 0.0390(16) Uani 0.50 1 d PDU B 2
H2T4 H 0.5424 0.3503 0.5971 0.058 Uiso 0.50 1 calc PR B 2
H2T5 H 0.4340 0.4208 0.5233 0.058 Uiso 0.50 1 calc PR B 2
H2T6 H 0.3871 0.2805 0.5340 0.058 Uiso 0.50 1 calc PR B 2
C3S' C 0.4883(7) 0.5716(6) 0.7663(9) 0.0517(16) Uani 0.50 1 d PDU B 2
H3S4 H 0.4640 0.6246 0.7102 0.078 Uiso 0.50 1 calc PR B 2
H3S5 H 0.5867 0.5642 0.7799 0.078 Uiso 0.50 1 calc PR B 2
H3S6 H 0.4667 0.6153 0.8505 0.078 Uiso 0.50 1 calc PR B 2
C4S' C 0.4398(9) 0.3600(10) 0.7929(9) 0.0574(18) Uani 0.50 1 d PDU B 2
H4S4 H 0.5343 0.3392 0.7996 0.086 Uiso 0.50 1 calc PR B 2
H4S5 H 0.3763 0.2768 0.7588 0.086 Uiso 0.50 1 calc PR B 2
H4S6 H 0.4291 0.4133 0.8794 0.086 Uiso 0.50 1 calc PR B 2

loop_
_atom_site_aniso_label
_atom_site_aniso_U_11
_atom_site_aniso_U_22
_atom_site_aniso_U_33
_atom_site_aniso_U_23
_atom_site_aniso_U_13
_atom_site_aniso_U_12
Br1 0.01118(6) 0.02158(7) 0.01857(7) 0.00864(5) 0.00481(4) 0.00392(4)
N1 0.0132(5) 0.0168(5) 0.0130(6) 0.0045(4) 0.0048(4) 0.0024(4)
O1 0.0237(7) 0.0767(16) 0.0352(11) 0.0406(12) 0.0056(7) 0.0027(8)
C1 0.0142(5) 0.0180(6) 0.0124(6) 0.0063(5) 0.0040(5) 0.0017(5)
N2 0.0126(5) 0.0144(5) 0.0110(5) 0.0041(4) 0.0024(4) 0.0035(4)
O2 0.0232(7) 0.0488(10) 0.0234(8) 0.0198(8) -0.0074(6) -0.0036(7)
C2 0.0191(6) 0.0203(6) 0.0181(7) 0.0070(5) 0.0102(5) 0.0040(5)
N3 0.0133(5) 0.0143(5) 0.0126(6) 0.0046(4) 0.0021(4) 0.0021(4)
O3 0.0134(5) 0.0504(10) 0.0293(9) 0.0215(8) 0.0021(5) 0.0006(6)
C3 0.0170(6) 0.0187(6) 0.0156(7) 0.0044(5) 0.0084(5) 0.0041(5)
N4 0.0152(5) 0.0162(5) 0.0127(6) 0.0046(4) 0.0052(4) 0.0002(4)
O4 0.0197(6) 0.0640(13) 0.0444(13) 0.0426(12) 0.0027(7) 0.0019(7)
C4 0.0123(5) 0.0164(5) 0.0113(6) 0.0039(4) 0.0030(4) 0.0027(4)
N5 0.0205(7) 0.0404(10) 0.0186(8) 0.0169(7) 0.0016(6) 0.0025(6)
O5 0.0293(8) 0.0643(14) 0.0415(12) 0.0380(12) 0.0182(8) 0.0154(9)
C5 0.0126(5) 0.0154(5) 0.0112(6) 0.0030(4) 0.0027(4) 0.0024(4)
N6 0.0134(5) 0.0208(6) 0.0186(7) 0.0083(5) 0.0021(4) 0.0011(4)
O6 0.0240(7) 0.0449(10) 0.0387(11) 0.0193(9) 0.0199(7) 0.0128(7)
C6 0.0175(6) 0.0168(6) 0.0154(7) 0.0013(5) 0.0036(5) 0.0030(5)
N7 0.0180(6) 0.0285(7) 0.0196(8) 0.0081(6) 0.0074(5) 0.0022(5)
O7 0.0283(8) 0.0458(11) 0.0434(12) 0.0261(10) 0.0113(7) 0.0208(8)
C7 0.0114(5) 0.0170(6) 0.0116(6) 0.0040(4) 0.0010(4) 0.0011(4)
N8 0.0184(6) 0.0245(7) 0.0263(9) 0.0130(6) 0.0004(5) 0.0037(5)
O8 0.0230(7) 0.0430(9) 0.0325(10) 0.0258(8) 0.0043(6) 0.0056(6)
C8 0.0150(6) 0.0238(7) 0.0128(7) 0.0075(5) 0.0016(5) 0.0011(5)
C9 0.0164(6) 0.0255(7) 0.0132(7) 0.0094(6) 0.0015(5) 0.0030(5)
C10 0.0132(6) 0.0209(6) 0.0145(7) 0.0067(5) 0.0009(5) 0.0012(5)
C11 0.0117(5) 0.0169(6) 0.0143(6) 0.0055(5) 0.0011(4) 0.0014(4)
C12 0.0118(5) 0.0171(6) 0.0136(6) 0.0055(5) 0.0010(4) 0.0016(4)
C13 0.0118(5) 0.0145(5) 0.0127(6) 0.0040(4) 0.0024(4) 0.0026(4)
C14 0.0175(6) 0.0167(6) 0.0159(7) 0.0059(5) 0.0031(5) 0.0064(5)
C15 0.0191(6) 0.0178(6) 0.0161(7) 0.0076(5) 0.0033(5) 0.0066(5)
C16 0.0141(5) 0.0145(5) 0.0113(6) 0.0056(4) 0.0019(4) 0.0018(4)
C17 0.0175(6) 0.0161(6) 0.0126(6) 0.0064(5) 0.0040(5) 0.0015(5)
C18 0.0355(10) 0.0203(7) 0.0150(7) 0.0097(6) 0.0040(7) 0.0017(7)
C19 0.0196(7) 0.0236(7) 0.0212(8) 0.0077(6) 0.0103(6) 0.0013(6)
C20 0.0157(6) 0.0158(5) 0.0106(6) 0.0055(4) 0.0029(4) 0.0028(4)
C21 0.0177(6) 0.0200(6) 0.0120(6) 0.0070(5) 0.0004(5) 0.0028(5)
C22 0.0158(6) 0.0189(6) 0.0125(6) 0.0052(5) 0.0005(5) 0.0016(5)
C23 0.0130(5) 0.0150(5) 0.0110(6) 0.0032(4) 0.0023(4) 0.0013(4)
C24 0.0130(5) 0.0125(5) 0.0128(6) 0.0031(4) 0.0030(4) 0.0018(4)
C25 0.0182(7) 0.0173(6) 0.0159(7) 0.0019(5) 0.0019(5) -0.0002(5)
C26 0.0138(5) 0.0133(5) 0.0128(6) 0.0029(4) 0.0039(4) 0.0020(4)
C27 0.0147(6) 0.0173(6) 0.0143(7) 0.0048(5) 0.0048(5) 0.0032(5)
C28 0.0154(6) 0.0186(6) 0.0155(7) 0.0044(5) 0.0055(5) 0.0024(5)
C29 0.0136(6) 0.0191(6) 0.0199(8) 0.0058(5) 0.0036(5) 0.0040(5)
C30 0.0155(6) 0.0166(6) 0.0177(7) 0.0062(5) 0.0027(5) 0.0030(5)
C31 0.0146(6) 0.0169(6) 0.0162(7) 0.0067(5) 0.0027(5) 0.0027(5)
C32 0.0136(5) 0.0140(5) 0.0134(6) 0.0041(4) 0.0038(4) 0.0018(4)
C33 0.0141(6) 0.0186(6) 0.0189(7) 0.0057(5) 0.0048(5) -0.0002(5)
C34 0.0156(6) 0.0217(7) 0.0186(8) 0.0071(6) 0.0062(5) -0.0004(5)
C35 0.0144(5) 0.0173(6) 0.0139(6) 0.0072(5) 0.0058(5) 0.0034(4)
C36 0.0170(6) 0.0167(6) 0.0143(7) 0.0073(5) 0.0046(5) 0.0021(5)
C37 0.0310(9) 0.0235(7) 0.0197(8) 0.0110(6) 0.0131(7) 0.0031(6)
C38 0.0206(7) 0.0251(7) 0.0198(8) 0.0127(6) 0.0033(6) 0.0070(6)
C1S 0.0229(10) 0.0410(13) 0.0479(18) 0.0132(12) 0.0061(10) 0.0089(9)
C2S 0.0285(12) 0.0398(14) 0.059(2) 0.0110(14) 0.0076(12) 0.0097(10)
N1S 0.0394(14) 0.0464(15) 0.066(3) 0.0090(15) 0.0030(14) 0.0101(12)
N1SA 0.0095(14) 0.0168(13) 0.0167(16) 0.0038(11) 0.0045(11) 0.0054(10)
C1SA 0.0111(14) 0.027(2) 0.024(2) 0.0040(17) 0.0065(13) 0.0006(13)
C2SA 0.0232(19) 0.0187(15) 0.032(2) -0.0020(14) 0.0129(18) 0.0029(13)
C3SA 0.0275(17) 0.0219(15) 0.060(3) 0.0158(17) 0.0249(19) 0.0085(13)
C4SA 0.0277(19) 0.061(3) 0.025(2) 0.0072(19) -0.0035(15) 0.021(2)
N1S' 0.0161(18) 0.027(2) 0.024(2) 0.0113(15) 0.0058(14) 0.0031(14)
C1S' 0.0173(17) 0.034(3) 0.026(2) 0.0117(19) 0.0059(14) 0.0110(15)
C2S' 0.025(2) 0.046(3) 0.032(3) -0.007(2) 0.012(2) 0.002(2)
C3S' 0.036(2) 0.043(2) 0.055(3) -0.015(2) 0.022(2) -0.011(2)
C4S' 0.052(3) 0.077(3) 0.058(3) 0.042(3) 0.010(2) 0.030(3)

loop_
_atom_type_symbol
_atom_type_description
_atom_type_scat_dispersion_real
_atom_type_scat_dispersion_imag
_atom_type_scat_source
C C 0.0033 0.0016 'International Tables Vol C Tables 4.2.6.8 and 6.1.1.4'
H H 0.0000 0.0000 'International Tables Vol C Tables 4.2.6.8 and 6.1.1.4'
N N 0.0061 0.0033 'International Tables Vol C Tables 4.2.6.8 and 6.1.1.4'
O O 0.0106 0.0060 'International Tables Vol C Tables 4.2.6.8 and 6.1.1.4'
Br Br -0.2901 2.4595 'International Tables Vol C Tables 4.2.6.8 and 6.1.1.4'

loop_
_geom_angle_atom_site_label_1
_geom_angle_atom_site_label_2
_geom_angle_atom_site_label_3
_geom_angle
C4 N1 C1 110.20(14)
C2 C1 N1 106.99(14)
C2 C1 C36 129.95(15)
N1 C1 C36 123.05(15)
C13 N2 C16 110.40(13)
C1 C2 C3 107.87(15)
C20 N3 C23 110.17(13)
C4 C3 C2 107.59(15)
C32 N4 C35 110.33(14)
N1 C4 C3 107.34(14)
N1 C4 C5 123.34(14)
C3 C4 C5 129.32(15)
O1 N5 O2 124.23(19)
O1 N5 C9 117.94(17)
O2 N5 C9 117.82(18)
C13 C5 C4 110.99(13)
C13 C5 C7 113.08(13)
C4 C5 C7 110.86(12)
C13 C5 C6 108.27(13)
C4 C5 C6 108.01(14)
C7 C5 C6 105.32(13)
O4 N6 O3 123.23(18)
O4 N6 C11 118.65(15)
O3 N6 C11 118.12(16)
O5 N7 O6 123.6(2)
O5 N7 C28 118.20(18)
O6 N7 C28 118.15(18)
C12 C7 C8 118.90(14)
C12 C7 C5 121.24(14)
C8 C7 C5 119.46(15)
O8 N8 O7 125.26(19)
O8 N8 C30 117.19(18)
O7 N8 C30 117.5(2)
C9 C8 C7 119.58(16)
C10 C9 C8 123.13(16)
C10 C9 N5 117.88(16)
C8 C9 N5 118.98(16)
C9 C10 C11 116.05(15)
C10 C11 C12 123.52(15)
C10 C11 N6 117.51(14)
C12 C11 N6 118.96(14)
C11 C12 C7 118.80(15)
N2 C13 C14 106.99(14)
N2 C13 C5 123.57(13)
C14 C13 C5 129.29(15)
C13 C14 C15 107.80(15)
C16 C15 C14 107.89(14)
C15 C16 N2 106.91(15)
C15 C16 C17 130.16(14)
N2 C16 C17 122.91(14)
C16 C17 C20 110.55(13)
C16 C17 C18 109.59(15)
C20 C17 C18 108.17(14)
C16 C17 C19 110.80(15)
C20 C17 C19 109.15(14)
C18 C17 C19 108.51(15)
C21 C20 N3 107.43(14)
C21 C20 C17 131.24(14)
N3 C20 C17 121.31(14)
C20 C21 C22 107.60(14)
C23 C22 C21 107.41(15)
C22 C23 N3 107.38(14)
C22 C23 C24 130.82(15)
N3 C23 C24 121.78(13)
C32 C24 C23 110.75(14)
C32 C24 C26 111.93(13)
C23 C24 C26 109.67(12)
C32 C24 C25 108.64(13)
C23 C24 C25 108.81(13)
C26 C24 C25 106.92(14)
C27 C26 C31 118.55(15)
C27 C26 C24 120.26(14)
C31 C26 C24 121.08(14)
C28 C27 C26 119.92(15)
C27 C28 C29 122.99(17)
C27 C28 N7 119.22(16)
C29 C28 N7 117.78(16)
C30 C29 C28 115.47(16)
C29 C30 C31 124.05(16)
C29 C30 N8 117.52(16)
C31 C30 N8 118.42(17)
C30 C31 C26 119.02(16)
N4 C32 C33 106.98(15)
N4 C32 C24 122.19(14)
C33 C32 C24 130.82(16)
C32 C33 C34 108.01(15)
C35 C34 C33 107.67(15)
C34 C35 N4 107.01(16)
C34 C35 C36 131.16(15)
N4 C35 C36 121.76(14)
C35 C36 C1 111.17(13)
C35 C36 C37 108.93(15)
C1 C36 C37 109.00(16)
C35 C36 C38 109.37(16)
C1 C36 C38 109.95(14)
C37 C36 C38 108.36(15)
N1S C1S C2S 179.2(5)
C2SA N1SA C3SA 110.4(4)
C2SA N1SA C4SA 109.7(5)
C3SA N1SA C4SA 109.0(5)
C2SA N1SA C1SA 109.7(4)
C3SA N1SA C1SA 107.9(4)
C4SA N1SA C1SA 110.2(4)
C3S' N1S' C2S' 110.2(5)
C3S' N1S' C4S' 109.1(6)
C2S' N1S' C4S' 109.7(6)
C3S' N1S' C1S' 108.7(5)
C2S' N1S' C1S' 110.2(4)
C4S' N1S' C1S' 108.9(5)

loop_
_geom_bond_atom_site_label_1
_geom_bond_atom_site_label_2
_geom_bond_distance
N1 C4 1.379(2)
N1 C1 1.386(2)
O1 N5 1.223(3)
C1 C2 1.380(3)
C1 C36 1.517(2)
N2 C13 1.379(2)
N2 C16 1.381(2)
O2 N5 1.229(2)
C2 C3 1.427(2)
N3 C20 1.378(2)
N3 C23 1.379(2)
O3 N6 1.224(2)
C3 C4 1.380(2)
N4 C32 1.377(2)
N4 C35 1.381(2)
O4 N6 1.212(2)
C4 C5 1.521(2)
N5 C9 1.469(2)
O5 N7 1.217(3)
C5 C13 1.512(2)
C5 C7 1.542(2)
C5 C6 1.546(2)
N6 C11 1.471(2)
O6 N7 1.227(3)
N7 C28 1.470(3)
O7 N8 1.230(3)
C7 C12 1.399(2)
C7 C8 1.401(2)
N8 O8 1.227(3)
N8 C30 1.474(2)
C8 C9 1.387(3)
C9 C10 1.381(3)
C10 C11 1.384(2)
C11 C12 1.395(2)
C13 C14 1.380(2)
C14 C15 1.420(3)
C15 C16 1.379(2)
C16 C17 1.511(3)
C17 C20 1.521(2)
C17 C18 1.536(2)
C17 C19 1.543(3)
C20 C21 1.374(2)
C21 C22 1.434(2)
C22 C23 1.377(2)
C23 C24 1.518(2)
C24 C32 1.514(2)
C24 C26 1.539(2)
C24 C25 1.541(2)
C26 C27 1.399(2)
C26 C31 1.401(2)
C27 C28 1.390(2)
C28 C29 1.391(3)
C29 C30 1.384(3)
C30 C31 1.389(3)
C32 C33 1.380(2)
C33 C34 1.419(3)
C34 C35 1.381(2)
C35 C36 1.517(3)
C36 C37 1.531(3)
C36 C38 1.545(3)
C1S N1S 1.131(5)
C1S C2S 1.445(5)
N1SA C2SA 1.486(5)
N1SA C3SA 1.487(6)
N1SA C4SA 1.489(6)
N1SA C1SA 1.497(4)
N1S' C3S' 1.480(6)
N1S' C2S' 1.485(5)
N1S' C4S' 1.489(6)
N1S' C1S' 1.497(4)

loop_
_geom_torsion_atom_site_label_1
_geom_torsion_atom_site_label_2
_geom_torsion_atom_site_label_3
_geom_torsion_atom_site_label_4
_geom_torsion
C4 N1 C1 C2 -0.76(19)
C4 N1 C1 C36 177.86(15)
N1 C1 C2 C3 0.9(2)
C36 C1 C2 C3 -177.54(17)
C1 C2 C3 C4 -0.8(2)
C1 N1 C4 C3 0.26(19)
C1 N1 C4 C5 -179.90(15)
C2 C3 C4 N1 0.3(2)
C2 C3 C4 C5 -179.49(16)
N1 C4 C5 C13 -77.18(19)
C3 C4 C5 C13 102.6(2)
N1 C4 C5 C7 49.4(2)
C3 C4 C5 C7 -130.82(19)
N1 C4 C5 C6 164.28(15)
C3 C4 C5 C6 -15.9(2)
C13 C5 C7 C12 -26.8(2)
C4 C5 C7 C12 -152.17(16)
C6 C5 C7 C12 91.25(19)
C13 C5 C7 C8 160.56(16)
C4 C5 C7 C8 35.2(2)
C6 C5 C7 C8 -81.41(19)
C12 C7 C8 C9 -0.2(3)
C5 C7 C8 C9 172.58(18)
C7 C8 C9 C10 1.2(3)
C7 C8 C9 N5 -177.91(19)
O1 N5 C9 C10 169.6(3)
O2 N5 C9 C10 -11.2(3)
O1 N5 C9 C8 -11.2(4)
O2 N5 C9 C8 167.9(2)
C8 C9 C10 C11 -1.7(3)
N5 C9 C10 C11 177.48(19)
C9 C10 C11 C12 1.2(3)
C9 C10 C11 N6 -178.05(18)
O4 N6 C11 C10 179.2(2)
O3 N6 C11 C10 -1.0(3)
O4 N6 C11 C12 -0.1(3)
O3 N6 C11 C12 179.7(2)
C10 C11 C12 C7 -0.3(3)
N6 C11 C12 C7 178.92(16)
C8 C7 C12 C11 -0.2(3)
C5 C7 C12 C11 -172.87(16)
C16 N2 C13 C14 -0.37(18)
C16 N2 C13 C5 -176.39(14)
C4 C5 C13 N2 71.40(19)
C7 C5 C13 N2 -53.9(2)
C6 C5 C13 N2 -170.22(14)
C4 C5 C13 C14 -103.68(19)
C7 C5 C13 C14 131.00(18)
C6 C5 C13 C14 14.7(2)
N2 C13 C14 C15 -0.16(19)
C5 C13 C14 C15 175.56(16)
C13 C14 C15 C16 0.6(2)
C14 C15 C16 N2 -0.84(19)
C14 C15 C16 C17 -179.12(16)
C13 N2 C16 C15 0.76(18)
C13 N2 C16 C17 179.19(14)
C15 C16 C17 C20 103.65(19)
N2 C16 C17 C20 -74.39(19)
C15 C16 C17 C18 -15.5(2)
N2 C16 C17 C18 166.48(15)
C15 C16 C17 C19 -135.21(18)
N2 C16 C17 C19 46.8(2)
C23 N3 C20 C21 -0.9(2)
C23 N3 C20 C17 177.94(16)
C16 C17 C20 C21 -102.5(2)
C18 C17 C20 C21 17.5(3)
C19 C17 C20 C21 135.4(2)
C16 C17 C20 N3 79.01(19)
C18 C17 C20 N3 -161.00(17)
C19 C17 C20 N3 -43.1(2)
N3 C20 C21 C22 0.7(2)
C17 C20 C21 C22 -177.97(18)
C20 C21 C22 C23 -0.2(2)
C21 C22 C23 N3 -0.3(2)
C21 C22 C23 C24 178.09(18)
C20 N3 C23 C22 0.7(2)
C20 N3 C23 C24 -177.83(16)
C22 C23 C24 C32 100.3(2)
N3 C23 C24 C32 -81.51(19)
C22 C23 C24 C26 -135.67(19)
N3 C23 C24 C26 42.5(2)
C22 C23 C24 C25 -19.0(3)
N3 C23 C24 C25 159.14(16)
C32 C24 C26 C27 159.48(15)
C23 C24 C26 C27 36.1(2)
C25 C24 C26 C27 -81.67(18)
C32 C24 C26 C31 -24.5(2)
C23 C24 C26 C31 -147.82(16)
C25 C24 C26 C31 94.36(19)
C31 C26 C27 C28 0.0(3)
C24 C26 C27 C28 176.17(16)
C26 C27 C28 C29 -0.6(3)
C26 C27 C28 N7 -179.46(17)
O5 N7 C28 C27 -6.4(3)
O6 N7 C28 C27 173.1(2)
O5 N7 C28 C29 174.7(2)
O6 N7 C28 C29 -5.8(3)
C27 C28 C29 C30 0.3(3)
N7 C28 C29 C30 179.24(17)
C28 C29 C30 C31 0.4(3)
C28 C29 C30 N8 -178.79(17)
O8 N8 C30 C29 -169.7(2)
O7 N8 C30 C29 12.4(3)
O8 N8 C30 C31 11.0(3)
O7 N8 C30 C31 -166.9(2)
C29 C30 C31 C26 -0.9(3)
N8 C30 C31 C26 178.28(17)
C27 C26 C31 C30 0.7(3)
C24 C26 C31 C30 -175.43(15)
C35 N4 C32 C33 -0.50(19)
C35 N4 C32 C24 179.65(14)
C23 C24 C32 N4 68.07(19)
C26 C24 C32 N4 -54.65(19)
C25 C24 C32 N4 -172.48(15)
C23 C24 C32 C33 -111.74(19)
C26 C24 C32 C33 125.54(18)
C25 C24 C32 C33 7.7(2)
N4 C32 C33 C34 0.21(19)
C24 C32 C33 C34 -179.96(16)
C32 C33 C34 C35 0.1(2)
C33 C34 C35 N4 -0.4(2)
C33 C34 C35 C36 176.43(17)
C32 N4 C35 C34 0.60(19)
C32 N4 C35 C36 -176.64(14)
C34 C35 C36 C1 116.6(2)
N4 C35 C36 C1 -66.9(2)
C34 C35 C36 C37 -3.6(3)
N4 C35 C36 C37 172.92(16)
C34 C35 C36 C38 -121.8(2)
N4 C35 C36 C38 54.65(19)
C2 C1 C36 C35 -102.7(2)
N1 C1 C36 C35 79.0(2)
C2 C1 C36 C37 17.4(3)
N1 C1 C36 C37 -160.92(17)
C2 C1 C36 C38 136.0(2)
N1 C1 C36 C38 -42.3(2)
